data_4518332
loop_
_publ_author_name
'Zhong, Long-Jin'
'Li, Yang'
'An, De-Lie'
'Li, Jin-Heng'

_publ_section_title
;
 Heteroannulation of N-Fluoro-N-alkylsulfonamides with Terminal Alkynes
 via Remote C(sp3)--H Functionalization
;
_journal_name_full 'ACS Catalysis'
_journal_page_first 383
_journal_page_last 389
_journal_paper_doi 10.1021/acscatal.0c03853
_journal_year 2020
_chemical_formula_moiety C31H29NO2S
_chemical_formula_sum 'C31 H29 N O2 S'
_chemical_formula_weight 479.61
_space_group_crystal_system orthorhombic
_space_group_IT_number 61
_space_group_name_Hall '-P 2ac 2ab'
_space_group_name_H-M_alt 'P b c a'
_atom_sites_solution_hydrogens geom
_audit_creation_method SHELXL-2014/7
_cell_angle_alpha 90
_cell_angle_beta 90
_cell_angle_gamma 90
_cell_formula_units_Z 8
_cell_length_a 13.793(2)
_cell_length_b 18.478(3)
_cell_length_c 20.113(3)
_cell_measurement_reflns_used 8266
_cell_measurement_temperature 296(2)
_cell_measurement_theta_max 25.22
_cell_measurement_theta_min 2.20
_cell_volume 5126.1(14)
_computing_cell_refinement 'Bruker SAINT'
_computing_data_collection 'Bruker APEX2'
_computing_data_reduction 'Bruker SAINT'
_computing_molecular_graphics 'Bruker SHELXTL'
_computing_publication_material 'Bruker SHELXTL'
_computing_structure_refinement 'SHELXL-2014/7 (Sheldrick, 2014)'
_computing_structure_solution 'SHELXS-97 (Sheldrick, 2008)'
_diffrn_ambient_temperature 296(2)
_diffrn_measured_fraction_theta_full 1.000
_diffrn_measured_fraction_theta_max 1.000
_diffrn_measurement_device_type 'Bruker APEX-II CCD'
_diffrn_measurement_method '\f and \w scans'
_diffrn_radiation_type MoK\a
_diffrn_radiation_wavelength 0.71073
_diffrn_reflns_av_R_equivalents 0.0380
_diffrn_reflns_av_unetI/netI 0.0213
_diffrn_reflns_Laue_measured_fraction_full 1.000
_diffrn_reflns_Laue_measured_fraction_max 1.000
_diffrn_reflns_limit_h_max 16
_diffrn_reflns_limit_h_min -16
_diffrn_reflns_limit_k_max 22
_diffrn_reflns_limit_k_min -22
_diffrn_reflns_limit_l_max 24
_diffrn_reflns_limit_l_min -24
_diffrn_reflns_number 37650
_diffrn_reflns_point_group_measured_fraction_full 1.000
_diffrn_reflns_point_group_measured_fraction_max 1.000
_diffrn_reflns_theta_full 25.242
_diffrn_reflns_theta_max 25.499
_diffrn_reflns_theta_min 2.204
_exptl_absorpt_coefficient_mu 0.155
_exptl_absorpt_correction_type multi-scan
_exptl_absorpt_process_details sadabs
_exptl_crystal_colour colourless
_exptl_crystal_density_diffrn 1.243
_exptl_crystal_description block
_exptl_crystal_F_000 2032
_exptl_crystal_size_max 0.160
_exptl_crystal_size_mid 0.150
_exptl_crystal_size_min 0.120
_exptl_transmission_factor_max 1.0000
_exptl_transmission_factor_min 0.7265
_refine_diff_density_max 0.166
_refine_diff_density_min -0.295
_refine_diff_density_rms 0.035
_refine_ls_extinction_method none
_refine_ls_goodness_of_fit_ref 1.032
_refine_ls_hydrogen_treatment constr
_refine_ls_matrix_type full
_refine_ls_number_parameters 318
_refine_ls_number_reflns 4772
_refine_ls_number_restraints 0
_refine_ls_restrained_S_all 1.032
_refine_ls_R_factor_all 0.0563
_refine_ls_R_factor_gt 0.0388
_refine_ls_shift/su_max 0.001
_refine_ls_shift/su_mean 0.000
_refine_ls_structure_factor_coef Fsqd
_refine_ls_weighting_details 'w=1/[\s^2^(Fo^2^)+(0.0482P)^2^+1.5032P] where P=(Fo^2^+2Fc^2^)/3'
_refine_ls_weighting_scheme calc
_refine_ls_wR_factor_gt 0.0964
_refine_ls_wR_factor_ref 0.1075
_reflns_Friedel_coverage 0.000
_reflns_number_gt 3587
_reflns_number_total 4772
_reflns_threshold_expression 'I > 2\s(I)'
_cod_data_source_file cs0c03853_si_002.cif
_cod_data_source_block A
_cod_original_cell_volume 5126.3(13)
_cod_database_code 4518332
_shelx_shelxl_version_number 2014/7
_shelx_space_group_comment
; 
The symmetry employed for this shelxl refinement is uniquely defined 
by the following loop, which should always be used as a source of 
symmetry information in preference to the above space-group names. 
They are only intended as comments. 
;
_shelx_estimated_absorpt_t_min 0.976
_shelx_estimated_absorpt_t_max 0.982

loop_
_space_group_symop_operation_xyz
'x, y, z'
'-x+1/2, -y, z+1/2'
'-x, y+1/2, -z+1/2'
'x+1/2, -y+1/2, -z'
'-x, -y, -z'
'x-1/2, y, -z-1/2'
'x, -y-1/2, z-1/2'
'-x-1/2, y-1/2, z'

loop_
_atom_site_label
_atom_site_type_symbol
_atom_site_fract_x
_atom_site_fract_y
_atom_site_fract_z
_atom_site_U_iso_or_equiv
_atom_site_adp_type
_atom_site_occupancy
_atom_site_site_symmetry_order
_atom_site_calc_flag
_atom_site_refinement_flags_posn
_atom_site_refinement_flags_adp
_atom_site_refinement_flags_occupancy
_atom_site_disorder_assembly
_atom_site_disorder_group
S1 S 1.05452(4) 0.21556(2) 0.34055(2) 0.05059(15) Uani 1 1 d . . . . .
O2 O 1.15522(10) 0.20159(8) 0.33390(8) 0.0711(4) Uani 1 1 d . . . . .
O1 O 1.01984(12) 0.26005(7) 0.39328(7) 0.0674(4) Uani 1 1 d . . . . .
C7 C 0.88063(12) 0.00592(8) 0.33696(8) 0.0380(4) Uani 1 1 d . . . . .
C8 C 0.84904(11) -0.00448(8) 0.26426(8) 0.0381(4) Uani 1 1 d . . . . .
C13 C 0.80785(12) 0.05080(9) 0.22723(8) 0.0427(4) Uani 1 1 d . . . . .
H13 H 0.7930 0.0945 0.2478 0.051 Uiso 1 1 calc R U . . .
C6 C 0.84756(12) -0.05459(9) 0.38503(8) 0.0423(4) Uani 1 1 d . . . . .
C12 C 0.78843(13) 0.04228(11) 0.16027(8) 0.0499(4) Uani 1 1 d . . . . .
H12 H 0.7610 0.0802 0.1364 0.060 Uiso 1 1 calc R U . . .
C9 C 0.87145(14) -0.06828(9) 0.23100(9) 0.0515(5) Uani 1 1 d . . . . .
H9 H 0.9006 -0.1060 0.2542 0.062 Uiso 1 1 calc R U . . .
C1 C 0.87969(15) -0.05226(11) 0.45024(10) 0.0589(5) Uani 1 1 d . . . . .
H1 H 0.9205 -0.0148 0.4633 0.071 Uiso 1 1 calc R U . . .
C10 C 0.85132(16) -0.07681(11) 0.16424(10) 0.0618(5) Uani 1 1 d . . . . .
H10 H 0.8663 -0.1202 0.1432 0.074 Uiso 1 1 calc R U . . .
C5 C 0.78410(15) -0.10936(10) 0.36903(10) 0.0552(5) Uani 1 1 d . . . . .
H5 H 0.7592 -0.1121 0.3261 0.066 Uiso 1 1 calc R U . . .
C3 C 0.79191(18) -0.15814(12) 0.47901(11) 0.0708(6) Uani 1 1 d . . . . .
H3 H 0.7742 -0.1933 0.5098 0.085 Uiso 1 1 calc R U . . .
C11 C 0.80926(15) -0.02163(11) 0.12868(9) 0.0579(5) Uani 1 1 d . . . . .
H11 H 0.7951 -0.0275 0.0838 0.070 Uiso 1 1 calc R U . . .
C2 C 0.85317(17) -0.10366(12) 0.49637(10) 0.0687(6) Uani 1 1 d . . . . .
H2 H 0.8772 -0.1011 0.5395 0.082 Uiso 1 1 calc R U . . .
C4 C 0.75682(18) -0.16038(12) 0.41561(11) 0.0718(6) Uani 1 1 d . . . . .
H4 H 0.7138 -0.1969 0.4036 0.086 Uiso 1 1 calc R U . . .
C17 C 0.84526(12) 0.07819(8) 0.36593(8) 0.0374(4) Uani 1 1 d . . . . .
C16 C 0.90448(13) 0.13503(9) 0.37063(8) 0.0413(4) Uani 1 1 d . . . . .
H16 H 0.8795 0.1771 0.3893 0.050 Uiso 1 1 calc R U . . .
C14 C 0.99325(12) 0.00756(9) 0.33611(9) 0.0476(4) Uani 1 1 d . . . . .
H14A H 1.0173 0.0028 0.3812 0.057 Uiso 1 1 calc R U . . .
H14B H 1.0171 -0.0333 0.3106 0.057 Uiso 1 1 calc R U . . .
C15 C 1.03165(13) 0.07677(9) 0.30625(9) 0.0479(4) Uani 1 1 d . . . . .
H15A H 1.1018 0.0750 0.3033 0.057 Uiso 1 1 calc R U . . .
H15B H 1.0056 0.0836 0.2619 0.057 Uiso 1 1 calc R U . . .
N1 N 1.00147(10) 0.13634(7) 0.34968(7) 0.0446(4) Uani 1 1 d . . . . .
C18 C 0.74544(13) 0.08461(9) 0.39343(8) 0.0391(4) Uani 1 1 d . . . . .
C19 C 0.72746(14) 0.12645(10) 0.44943(8) 0.0485(4) Uani 1 1 d . . . . .
H19 H 0.7789 0.1505 0.4697 0.058 Uiso 1 1 calc R U . . .
C21 C 0.55741(14) 0.09849(10) 0.44875(9) 0.0507(5) Uani 1 1 d . . . . .
C23 C 0.66552(13) 0.04947(10) 0.36582(9) 0.0470(4) Uani 1 1 d . . . . .
H23 H 0.6740 0.0207 0.3284 0.056 Uiso 1 1 calc R U . . .
C20 C 0.63585(15) 0.13352(10) 0.47598(9) 0.0531(5) Uani 1 1 d . . . . .
H20 H 0.6269 0.1627 0.5132 0.064 Uiso 1 1 calc R U . . .
C22 C 0.57448(14) 0.05651(11) 0.39276(9) 0.0542(5) Uani 1 1 d . . . . .
H22 H 0.5228 0.0324 0.3729 0.065 Uiso 1 1 calc R U . . .
C24 C 0.45791(16) 0.10582(14) 0.47851(12) 0.0782(7) Uani 1 1 d . . . . .
H24A H 0.4621 0.1320 0.5196 0.117 Uiso 1 1 calc R U . . .
H24B H 0.4315 0.0586 0.4867 0.117 Uiso 1 1 calc R U . . .
H24C H 0.4166 0.1315 0.4482 0.117 Uiso 1 1 calc R U . . .
C25 C 1.01054(13) 0.24937(9) 0.26503(9) 0.0460(4) Uani 1 1 d . . . . .
C30 C 1.05913(15) 0.23610(11) 0.20664(10) 0.0593(5) Uani 1 1 d . . . . .
H30 H 1.1179 0.2114 0.2069 0.071 Uiso 1 1 calc R U . . .
C29 C 1.0193(2) 0.26002(12) 0.14755(11) 0.0717(6) Uani 1 1 d . . . . .
H29 H 1.0521 0.2515 0.1079 0.086 Uiso 1 1 calc R U . . .
C28 C 0.93211(19) 0.29612(13) 0.14597(12) 0.0727(7) Uani 1 1 d . . . . .
C26 C 0.92491(16) 0.28708(13) 0.26445(11) 0.0720(6) Uani 1 1 d . . . . .
H26 H 0.8932 0.2973 0.3041 0.086 Uiso 1 1 calc R U . . .
C27 C 0.88625(19) 0.30968(16) 0.20516(13) 0.0877(8) Uani 1 1 d . . . . .
H27 H 0.8278 0.3347 0.2051 0.105 Uiso 1 1 calc R U . . .
C31 C 0.8886(3) 0.32084(17) 0.08079(14) 0.1142(11) Uani 1 1 d . . . . .
H31A H 0.8251 0.3003 0.0758 0.171 Uiso 1 1 calc R U . . .
H31B H 0.9292 0.3053 0.0447 0.171 Uiso 1 1 calc R U . . .
H31C H 0.8840 0.3727 0.0805 0.171 Uiso 1 1 calc R U . . .

loop_
_atom_site_aniso_label
_atom_site_aniso_U_11
_atom_site_aniso_U_22
_atom_site_aniso_U_33
_atom_site_aniso_U_23
_atom_site_aniso_U_13
_atom_site_aniso_U_12
S1 0.0522(3) 0.0411(3) 0.0584(3) 0.0059(2) -0.0129(2) -0.0123(2)
O2 0.0456(9) 0.0633(9) 0.1044(12) 0.0201(8) -0.0216(8) -0.0150(7)
O1 0.0983(11) 0.0473(8) 0.0567(8) -0.0086(6) -0.0095(8) -0.0208(7)
C7 0.0387(9) 0.0303(8) 0.0449(9) 0.0003(7) -0.0059(7) 0.0003(7)
C8 0.0357(9) 0.0354(8) 0.0432(9) -0.0009(7) 0.0024(7) -0.0013(7)
C13 0.0418(10) 0.0434(9) 0.0429(9) -0.0023(7) 0.0000(7) 0.0052(8)
C6 0.0445(10) 0.0352(8) 0.0472(9) 0.0031(7) -0.0048(8) 0.0021(8)
C12 0.0468(11) 0.0604(11) 0.0425(9) 0.0040(9) 0.0003(8) 0.0080(9)
C9 0.0621(12) 0.0393(10) 0.0531(11) -0.0026(8) 0.0039(9) 0.0046(8)
C1 0.0680(13) 0.0555(11) 0.0533(11) 0.0080(9) -0.0148(10) -0.0095(10)
C10 0.0822(15) 0.0496(11) 0.0535(12) -0.0146(9) 0.0105(10) -0.0001(10)
C5 0.0650(13) 0.0500(11) 0.0506(10) 0.0043(9) -0.0054(9) -0.0126(9)
C3 0.0847(16) 0.0629(13) 0.0649(14) 0.0232(11) 0.0080(12) -0.0040(12)
C11 0.0649(13) 0.0685(13) 0.0403(9) -0.0091(10) 0.0046(9) -0.0023(11)
C2 0.0817(16) 0.0729(15) 0.0515(12) 0.0155(10) -0.0093(11) -0.0019(12)
C4 0.0848(16) 0.0592(13) 0.0714(14) 0.0096(11) 0.0008(12) -0.0279(12)
C17 0.0421(10) 0.0358(8) 0.0345(8) 0.0003(7) -0.0069(7) 0.0015(7)
C16 0.0476(10) 0.0348(8) 0.0415(9) -0.0010(7) -0.0046(8) 0.0009(8)
C14 0.0422(10) 0.0360(9) 0.0646(11) 0.0024(8) -0.0075(8) 0.0034(8)
C15 0.0376(10) 0.0444(10) 0.0617(11) 0.0000(8) -0.0011(8) 0.0000(8)
N1 0.0452(9) 0.0376(8) 0.0510(8) 0.0024(6) -0.0048(7) -0.0054(6)
C18 0.0445(10) 0.0364(8) 0.0364(8) 0.0010(7) -0.0039(7) 0.0023(7)
C19 0.0533(12) 0.0515(11) 0.0407(9) -0.0063(8) -0.0046(8) -0.0033(9)
C21 0.0525(12) 0.0528(11) 0.0466(10) 0.0002(8) 0.0065(8) 0.0033(9)
C23 0.0476(11) 0.0499(10) 0.0435(9) -0.0098(8) -0.0002(8) -0.0010(8)
C20 0.0634(13) 0.0552(11) 0.0407(9) -0.0083(8) 0.0041(9) 0.0018(10)
C22 0.0446(11) 0.0632(12) 0.0548(11) -0.0081(9) -0.0006(8) -0.0064(9)
C24 0.0625(15) 0.0916(17) 0.0806(16) -0.0160(13) 0.0215(12) -0.0015(12)
C25 0.0458(10) 0.0384(9) 0.0537(11) 0.0070(8) -0.0016(8) -0.0039(8)
C30 0.0632(13) 0.0498(11) 0.0648(13) 0.0016(9) 0.0077(10) 0.0068(10)
C29 0.1013(19) 0.0621(13) 0.0519(12) -0.0033(10) 0.0084(12) -0.0040(13)
C28 0.0864(18) 0.0665(14) 0.0651(14) 0.0103(11) -0.0214(13) -0.0058(13)
C26 0.0614(14) 0.0904(16) 0.0643(13) 0.0194(12) 0.0093(11) 0.0210(12)
C27 0.0661(16) 0.113(2) 0.0838(17) 0.0283(15) -0.0039(13) 0.0251(15)
C31 0.148(3) 0.115(2) 0.0801(18) 0.0227(17) -0.0461(19) -0.007(2)

loop_
_atom_type_symbol
_atom_type_description
_atom_type_scat_dispersion_real
_atom_type_scat_dispersion_imag
_atom_type_scat_source
C C 0.0033 0.0016 'International Tables Vol C Tables 4.2.6.8 and 6.1.1.4'
H H 0.0000 0.0000 'International Tables Vol C Tables 4.2.6.8 and 6.1.1.4'
N N 0.0061 0.0033 'International Tables Vol C Tables 4.2.6.8 and 6.1.1.4'
O O 0.0106 0.0060 'International Tables Vol C Tables 4.2.6.8 and 6.1.1.4'
S S 0.1246 0.1234 'International Tables Vol C Tables 4.2.6.8 and 6.1.1.4'

loop_
_geom_angle_atom_site_label_1
_geom_angle_atom_site_label_2
_geom_angle_atom_site_label_3
_geom_angle
_geom_angle_site_symmetry_1
_geom_angle_site_symmetry_3
_geom_angle_publ_flag
O2 S1 O1 120.25(9) . . ?
O2 S1 N1 106.48(8) . . ?
O1 S1 N1 106.30(8) . . ?
O2 S1 C25 108.80(9) . . ?
O1 S1 C25 108.88(9) . . ?
N1 S1 C25 105.07(8) . . ?
C17 C7 C8 112.29(13) . . ?
C17 C7 C6 107.31(13) . . ?
C8 C7 C6 114.86(13) . . ?
C17 C7 C14 107.74(13) . . ?
C8 C7 C14 105.98(13) . . ?
C6 C7 C14 108.41(13) . . ?
C13 C8 C9 117.22(15) . . ?
C13 C8 C7 122.34(14) . . ?
C9 C8 C7 120.04(15) . . ?
C12 C13 C8 121.28(16) . . ?
C12 C13 H13 119.4 . . ?
C8 C13 H13 119.4 . . ?
C5 C6 C1 116.61(17) . . ?
C5 C6 C7 124.95(15) . . ?
C1 C6 C7 118.36(15) . . ?
C11 C12 C13 120.59(17) . . ?
C11 C12 H12 119.7 . . ?
C13 C12 H12 119.7 . . ?
C10 C9 C8 121.35(18) . . ?
C10 C9 H9 119.3 . . ?
C8 C9 H9 119.3 . . ?
C2 C1 C6 122.11(19) . . ?
C2 C1 H1 118.9 . . ?
C6 C1 H1 118.9 . . ?
C11 C10 C9 120.44(18) . . ?
C11 C10 H10 119.8 . . ?
C9 C10 H10 119.8 . . ?
C6 C5 C4 121.09(18) . . ?
C6 C5 H5 119.5 . . ?
C4 C5 H5 119.5 . . ?
C2 C3 C4 118.87(19) . . ?
C2 C3 H3 120.6 . . ?
C4 C3 H3 120.6 . . ?
C12 C11 C10 119.09(17) . . ?
C12 C11 H11 120.5 . . ?
C10 C11 H11 120.5 . . ?
C3 C2 C1 120.2(2) . . ?
C3 C2 H2 119.9 . . ?
C1 C2 H2 119.9 . . ?
C3 C4 C5 121.1(2) . . ?
C3 C4 H4 119.5 . . ?
C5 C4 H4 119.5 . . ?
C16 C17 C18 118.51(15) . . ?
C16 C17 C7 121.11(15) . . ?
C18 C17 C7 120.26(14) . . ?
C17 C16 N1 125.19(15) . . ?
C17 C16 H16 117.4 . . ?
N1 C16 H16 117.4 . . ?
C15 C14 C7 111.83(13) . . ?
C15 C14 H14A 109.2 . . ?
C7 C14 H14A 109.2 . . ?
C15 C14 H14B 109.2 . . ?
C7 C14 H14B 109.2 . . ?
H14A C14 H14B 107.9 . . ?
N1 C15 C14 107.43(14) . . ?
N1 C15 H15A 110.2 . . ?
C14 C15 H15A 110.2 . . ?
N1 C15 H15B 110.2 . . ?
C14 C15 H15B 110.2 . . ?
H15A C15 H15B 108.5 . . ?
C16 N1 C15 115.91(13) . . ?
C16 N1 S1 118.20(11) . . ?
C15 N1 S1 118.35(12) . . ?
C19 C18 C23 116.17(16) . . ?
C19 C18 C17 120.73(15) . . ?
C23 C18 C17 123.10(14) . . ?
C20 C19 C18 122.06(17) . . ?
C20 C19 H19 119.0 . . ?
C18 C19 H19 119.0 . . ?
C20 C21 C22 116.94(17) . . ?
C20 C21 C24 121.18(17) . . ?
C22 C21 C24 121.89(18) . . ?
C22 C23 C18 121.43(16) . . ?
C22 C23 H23 119.3 . . ?
C18 C23 H23 119.3 . . ?
C21 C20 C19 121.53(17) . . ?
C21 C20 H20 119.2 . . ?
C19 C20 H20 119.2 . . ?
C23 C22 C21 121.87(17) . . ?
C23 C22 H22 119.1 . . ?
C21 C22 H22 119.1 . . ?
C21 C24 H24A 109.5 . . ?
C21 C24 H24B 109.5 . . ?
H24A C24 H24B 109.5 . . ?
C21 C24 H24C 109.5 . . ?
H24A C24 H24C 109.5 . . ?
H24B C24 H24C 109.5 . . ?
C26 C25 C30 120.22(18) . . ?
C26 C25 S1 119.15(15) . . ?
C30 C25 S1 120.58(15) . . ?
C25 C30 C29 118.9(2) . . ?
C25 C30 H30 120.5 . . ?
C29 C30 H30 120.5 . . ?
C28 C29 C30 121.5(2) . . ?
C28 C29 H29 119.2 . . ?
C30 C29 H29 119.2 . . ?
C27 C28 C29 118.2(2) . . ?
C27 C28 C31 121.0(3) . . ?
C29 C28 C31 120.9(3) . . ?
C27 C26 C25 119.8(2) . . ?
C27 C26 H26 120.1 . . ?
C25 C26 H26 120.1 . . ?
C28 C27 C26 121.3(2) . . ?
C28 C27 H27 119.3 . . ?
C26 C27 H27 119.3 . . ?
C28 C31 H31A 109.5 . . ?
C28 C31 H31B 109.5 . . ?
H31A C31 H31B 109.5 . . ?
C28 C31 H31C 109.5 . . ?
H31A C31 H31C 109.5 . . ?
H31B C31 H31C 109.5 . . ?

loop_
_geom_bond_atom_site_label_1
_geom_bond_atom_site_label_2
_geom_bond_distance
_geom_bond_site_symmetry_2
_geom_bond_publ_flag
S1 O2 1.4191(15) . ?
S1 O1 1.4246(15) . ?
S1 N1 1.6468(14) . ?
S1 C25 1.7508(18) . ?
C7 C17 1.536(2) . ?
C7 C8 1.538(2) . ?
C7 C6 1.547(2) . ?
C7 C14 1.554(2) . ?
C8 C13 1.386(2) . ?
C8 C9 1.390(2) . ?
C13 C12 1.382(2) . ?
C13 H13 0.9300 . ?
C6 C5 1.376(2) . ?
C6 C1 1.385(2) . ?
C12 C11 1.372(3) . ?
C12 H12 0.9300 . ?
C9 C10 1.380(3) . ?
C9 H9 0.9300 . ?
C1 C2 1.377(3) . ?
C1 H1 0.9300 . ?
C10 C11 1.374(3) . ?
C10 H10 0.9300 . ?
C5 C4 1.381(3) . ?
C5 H5 0.9300 . ?
C3 C2 1.360(3) . ?
C3 C4 1.365(3) . ?
C3 H3 0.9300 . ?
C11 H11 0.9300 . ?
C2 H2 0.9300 . ?
C4 H4 0.9300 . ?
C17 C16 1.334(2) . ?
C17 C18 1.489(2) . ?
C16 N1 1.403(2) . ?
C16 H16 0.9300 . ?
C14 C15 1.509(2) . ?
C14 H14A 0.9700 . ?
C14 H14B 0.9700 . ?
C15 N1 1.466(2) . ?
C15 H15A 0.9700 . ?
C15 H15B 0.9700 . ?
C18 C19 1.389(2) . ?
C18 C23 1.395(2) . ?
C19 C20 1.378(3) . ?
C19 H19 0.9300 . ?
C21 C20 1.375(3) . ?
C21 C22 1.388(3) . ?
C21 C24 1.503(3) . ?
C23 C22 1.374(3) . ?
C23 H23 0.9300 . ?
C20 H20 0.9300 . ?
C22 H22 0.9300 . ?
C24 H24A 0.9600 . ?
C24 H24B 0.9600 . ?
C24 H24C 0.9600 . ?
C25 C26 1.371(3) . ?
C25 C30 1.374(3) . ?
C30 C29 1.382(3) . ?
C30 H30 0.9300 . ?
C29 C28 1.375(3) . ?
C29 H29 0.9300 . ?
C28 C27 1.371(3) . ?
C28 C31 1.512(3) . ?
C26 C27 1.371(3) . ?
C26 H26 0.9300 . ?
C27 H27 0.9300 . ?
C31 H31A 0.9600 . ?
C31 H31B 0.9600 . ?
C31 H31C 0.9600 . ?

loop_
_geom_torsion_atom_site_label_1
_geom_torsion_atom_site_label_2
_geom_torsion_atom_site_label_3
_geom_torsion_atom_site_label_4
_geom_torsion
_geom_torsion_site_symmetry_1
_geom_torsion_site_symmetry_2
_geom_torsion_site_symmetry_3
_geom_torsion_site_symmetry_4
_geom_torsion_publ_flag
C17 C7 C8 C13 10.0(2) . . . . ?
C6 C7 C8 C13 133.00(16) . . . . ?
C14 C7 C8 C13 -107.36(17) . . . . ?
C17 C7 C8 C9 -177.39(15) . . . . ?
C6 C7 C8 C9 -54.4(2) . . . . ?
C14 C7 C8 C9 65.23(19) . . . . ?
C9 C8 C13 C12 1.1(3) . . . . ?
C7 C8 C13 C12 173.84(16) . . . . ?
C17 C7 C6 C5 117.01(19) . . . . ?
C8 C7 C6 C5 -8.6(2) . . . . ?
C14 C7 C6 C5 -126.89(18) . . . . ?
C17 C7 C6 C1 -59.5(2) . . . . ?
C8 C7 C6 C1 174.85(16) . . . . ?
C14 C7 C6 C1 56.6(2) . . . . ?
C8 C13 C12 C11 0.2(3) . . . . ?
C13 C8 C9 C10 -1.5(3) . . . . ?
C7 C8 C9 C10 -174.49(17) . . . . ?
C5 C6 C1 C2 2.7(3) . . . . ?
C7 C6 C1 C2 179.52(18) . . . . ?
C8 C9 C10 C11 0.7(3) . . . . ?
C1 C6 C5 C4 -2.0(3) . . . . ?
C7 C6 C5 C4 -178.56(19) . . . . ?
C13 C12 C11 C10 -1.1(3) . . . . ?
C9 C10 C11 C12 0.6(3) . . . . ?
C4 C3 C2 C1 -0.6(4) . . . . ?
C6 C1 C2 C3 -1.4(3) . . . . ?
C2 C3 C4 C5 1.3(4) . . . . ?
C6 C5 C4 C3 0.0(4) . . . . ?
C8 C7 C17 C16 -100.42(17) . . . . ?
C6 C7 C17 C16 132.45(16) . . . . ?
C14 C7 C17 C16 15.9(2) . . . . ?
C8 C7 C17 C18 83.54(17) . . . . ?
C6 C7 C17 C18 -43.59(18) . . . . ?
C14 C7 C17 C18 -160.14(14) . . . . ?
C18 C17 C16 N1 177.19(14) . . . . ?
C7 C17 C16 N1 1.1(2) . . . . ?
C17 C7 C14 C15 -48.36(18) . . . . ?
C8 C7 C14 C15 72.03(17) . . . . ?
C6 C7 C14 C15 -164.18(14) . . . . ?
C7 C14 C15 N1 64.06(18) . . . . ?
C17 C16 N1 C15 14.6(2) . . . . ?
C17 C16 N1 S1 163.84(13) . . . . ?
C14 C15 N1 C16 -45.65(19) . . . . ?
C14 C15 N1 S1 165.13(11) . . . . ?
O2 S1 N1 C16 167.34(12) . . . . ?
O1 S1 N1 C16 38.00(14) . . . . ?
C25 S1 N1 C16 -77.34(13) . . . . ?
O2 S1 N1 C15 -44.15(15) . . . . ?
O1 S1 N1 C15 -173.49(13) . . . . ?
C25 S1 N1 C15 71.18(14) . . . . ?
C16 C17 C18 C19 -33.4(2) . . . . ?
C7 C17 C18 C19 142.73(16) . . . . ?
C16 C17 C18 C23 147.10(17) . . . . ?
C7 C17 C18 C23 -36.8(2) . . . . ?
C23 C18 C19 C20 -0.6(3) . . . . ?
C17 C18 C19 C20 179.91(16) . . . . ?
C19 C18 C23 C22 0.3(3) . . . . ?
C17 C18 C23 C22 179.76(17) . . . . ?
C22 C21 C20 C19 -0.9(3) . . . . ?
C24 C21 C20 C19 179.3(2) . . . . ?
C18 C19 C20 C21 0.9(3) . . . . ?
C18 C23 C22 C21 -0.3(3) . . . . ?
C20 C21 C22 C23 0.6(3) . . . . ?
C24 C21 C22 C23 -179.6(2) . . . . ?
O2 S1 C25 C26 -160.15(16) . . . . ?
O1 S1 C25 C26 -27.39(19) . . . . ?
N1 S1 C25 C26 86.14(18) . . . . ?
O2 S1 C25 C30 22.26(18) . . . . ?
O1 S1 C25 C30 155.01(16) . . . . ?
N1 S1 C25 C30 -91.45(17) . . . . ?
C26 C25 C30 C29 -1.3(3) . . . . ?
S1 C25 C30 C29 176.24(16) . . . . ?
C25 C30 C29 C28 -0.5(3) . . . . ?
C30 C29 C28 C27 1.7(4) . . . . ?
C30 C29 C28 C31 -179.0(2) . . . . ?
C30 C25 C26 C27 2.0(3) . . . . ?
S1 C25 C26 C27 -175.6(2) . . . . ?
C29 C28 C27 C26 -1.0(4) . . . . ?
C31 C28 C27 C26 179.6(3) . . . . ?
C25 C26 C27 C28 -0.8(4) . . . . ?
